data_7216302
loop_
_publ_author_name
'Rahman, A. Noman M. M.'
'Bishop, Roger'
'Craig, Donald C.'
'Scudder, Marcia L.'

_publ_section_title
;
 Analysis of pi?halogen dimer interactions present in a family of
 staircase inclusion compounds
;
_journal_issue 75
_journal_name_full CrystEngComm
_journal_page_first 422
_journal_paper_doi 10.1039/b312062g
_journal_volume 5
_journal_year 2003
_chemical_formula_moiety '2(C23 H14 Br4 N2),0.5(C7 H5 F3)'
_chemical_formula_sum 'C49.5 H30.5 Br8 F1.5 N4'
_chemical_formula_weight 1349.0
_space_group_IT_number 2
_symmetry_cell_setting triclinic
_symmetry_space_group_name_Hall '-P 1'
_symmetry_space_group_name_H-M 'P -1'
_atom_type_scat_source 'International Tables for X-ray Crystallography, Vol. IV'
_audit_creation_method 'RAELSPUB and manual entry'
_cell_angle_alpha 64.70(3)
_cell_angle_beta 82.12(2)
_cell_angle_gamma 67.52(3)
_cell_formula_units_Z 2
_cell_length_a 13.683(4)
_cell_length_b 13.897(4)
_cell_length_c 14.413(5)
_cell_measurement_reflns_used 25
_cell_measurement_temperature 294
_cell_measurement_theta_max 15
_cell_measurement_theta_min 12
_cell_volume 2288.4(15)
_computing_cell_refinement 'CAD4 Version 5.0, 1989'
_computing_data_collection 'CAD4 Version 5.0, 1989'
_computing_data_reduction 'Local program'
_computing_molecular_graphics 'ORTEP-II, (Johnson, 1976)'
_computing_publication_material 'Local programs'
_computing_structure_refinement 'RAELS, (Rae, 1989)'
_computing_structure_solution 'SIR92 (Altomare et al, 1994)'
_diffrn_measurement_device_type 'Nonius CAD-4'
_diffrn_measurement_method \w--2\q
_diffrn_radiation_type 'Mo K\a'
_diffrn_radiation_wavelength 0.71073
_diffrn_reflns_av_R_equivalents 0.017
_diffrn_reflns_limit_h_max 16
_diffrn_reflns_limit_h_min 0
_diffrn_reflns_limit_k_max 16
_diffrn_reflns_limit_k_min -16
_diffrn_reflns_limit_l_max 17
_diffrn_reflns_limit_l_min -17
_diffrn_reflns_number 8387
_diffrn_reflns_theta_max 25
_diffrn_standards_decay_% 0
_diffrn_standards_interval_time 30min
_diffrn_standards_number 1
_exptl_absorpt_coefficient_mu 6.987
_exptl_absorpt_correction_T_max 0.57
_exptl_absorpt_correction_T_min 0.40
_exptl_absorpt_correction_type analytical
_exptl_absorpt_process_details '(DeMeulenaer & Tompa, 1965)'
_exptl_crystal_colour yellow
_exptl_crystal_density_diffrn 1.96
_exptl_crystal_density_method 'not measured'
_exptl_crystal_description prism
_exptl_crystal_F_000 1298.0
_exptl_crystal_size_max 0.26
_exptl_crystal_size_mid 0.11
_exptl_crystal_size_min 0.10
_refine_diff_density_max 1.74
_refine_diff_density_min -2.06
_refine_ls_extinction_method none
_refine_ls_goodness_of_fit_ref 1.64
_refine_ls_hydrogen_treatment noref
_refine_ls_number_parameters 291
_refine_ls_number_reflns 3687
_refine_ls_R_factor_gt 0.055
_refine_ls_shift/su_max 0.003
_refine_ls_structure_factor_coef F
_refine_ls_weighting_details 'w = 1/[\s^2^(F) + 0.0004F^2^]'
_refine_ls_weighting_scheme calc
_refine_ls_wR_factor_ref 0.060
_reflns_number_gt 3687
_reflns_number_total 8017
_reflns_threshold_expression I>2\s(I)
_cod_data_source_file b312062g.txt
_cod_data_source_block DRB272_2(C23H14Br4N2),0.5(C7H5F3)
_cod_original_cell_volume 2288(1)
_cod_database_code 7216302

loop_
_symmetry_equiv_pos_site_id
_symmetry_equiv_pos_as_xyz
1 x,y,z
2 -x,-y,-z

loop_
_atom_site_label
_atom_site_fract_x
_atom_site_fract_y
_atom_site_fract_z
_atom_site_U_iso_or_equiv
_atom_site_adp_type
_atom_site_type_symbol
_atom_site_occupancy
Br1A 0.71743(9) 0.24290(9) 0.28304(9) 0.0727(4) Uani Br 1.0
Br2A 0.57702(9) 0.66176(9) 0.42795(10) 0.0757(4) Uani Br 1.0
Br3A 0.4014(1) 0.2470(1) 1.0192(1) 0.0889(5) Uani Br 1.0
Br4A 0.3066(1) -0.0166(1) 0.7788(1) 0.1043(5) Uani Br 1.0
N1A 0.7243(6) 0.2217(6) 0.5033(6) 0.054(1) Uani N 1.0
N2A 0.5501(6) 0.1442(6) 0.8813(6) 0.054(1) Uani N 1.0
C1A 0.7776(7) 0.0718(8) 0.6708(8) 0.060(2) Uani C 1.0
C2A 0.7345(7) 0.1970(8) 0.6008(8) 0.053(1) Uani C 1.0
C3A 0.7029(7) 0.2823(8) 0.6390(7) 0.054(1) Uani C 1.0
C4A 0.7125(8) 0.2513(8) 0.7541(8) 0.062(1) Uani C 1.0
C5A 0.7265(8) 0.1265(8) 0.8180(8) 0.060(1) Uani C 1.0
C6A 0.6239(7) 0.1075(7) 0.8212(7) 0.051(1) Uani C 1.0
C7A 0.6081(7) 0.0548(7) 0.7615(7) 0.050(1) Uani C 1.0
C8A 0.6908(8) 0.0207(7) 0.6906(8) 0.056(1) Uani C 1.0
C9A 0.8160(8) 0.0497(8) 0.7760(8) 0.066(2) Uani C 1.0
C10A 0.6837(7) 0.3331(8) 0.4354(7) 0.051(2) Uani C 1.0
C11A 0.6705(8) 0.3609(8) 0.3302(7) 0.056(2) Uani C 1.0
C12A 0.6254(8) 0.4705(8) 0.2609(7) 0.058(2) Uani C 1.0
C13A 0.5957(7) 0.5600(8) 0.2924(8) 0.057(3) Uani C 1.0
C14A 0.6101(7) 0.5379(8) 0.3915(8) 0.056(2) Uani C 1.0
C15A 0.6530(7) 0.4243(7) 0.4664(7) 0.052(2) Uani C 1.0
C16A 0.6648(7) 0.3947(8) 0.5725(7) 0.055(1) Uani C 1.0
C17A 0.4575(8) 0.1273(7) 0.8891(7) 0.053(1) Uani C 1.0
C18A 0.3776(8) 0.1674(8) 0.9513(8) 0.062(2) Uani C 1.0
C19A 0.2841(8) 0.1510(8) 0.9621(8) 0.068(2) Uani C 1.0
C20A 0.2638(8) 0.0945(8) 0.9104(8) 0.066(2) Uani C 1.0
C21A 0.3390(8) 0.0559(8) 0.8499(8) 0.058(2) Uani C 1.0
C22A 0.4354(7) 0.0729(7) 0.8347(7) 0.051(1) Uani C 1.0
C23A 0.5150(7) 0.0376(7) 0.7698(7) 0.051(1) Uani C 1.0
Br1B 0.0418(1) 0.8719(1) -0.0253(1) 0.1224(6) Uani Br 1.0
Br2B 0.4471(1) 0.3931(1) 0.1511(1) 0.0940(5) Uani Br 1.0
Br3B 0.0820(1) 0.0379(1) 0.5923(1) 0.0988(5) Uani Br 1.0
Br4B -0.1561(1) 0.5325(1) 0.6164(1) 0.0883(5) Uani Br 1.0
N1B 0.0364(6) 0.6320(6) 0.0792(6) 0.054(1) Uani N 1.0
N2B -0.0170(6) 0.2674(6) 0.4146(6) 0.054(1) Uani N 1.0
C1B -0.0976(7) 0.5450(8) 0.1318(7) 0.054(2) Uani C 1.0
C2B 0.0178(7) 0.5360(8) 0.1212(7) 0.048(1) Uani C 1.0
C3B 0.1011(7) 0.4266(8) 0.1570(7) 0.046(2) Uani C 1.0
C4B 0.0775(7) 0.3175(8) 0.2002(7) 0.053(2) Uani C 1.0
C5B -0.0380(8) 0.3366(8) 0.2313(7) 0.054(2) Uani C 1.0
C6B -0.0558(7) 0.3597(8) 0.3273(7) 0.048(1) Uani C 1.0
C7B -0.1049(7) 0.4706(8) 0.3243(7) 0.047(1) Uani C 1.0
C8B -0.1442(7) 0.5729(8) 0.2232(7) 0.054(2) Uani C 1.0
C9B -0.1099(8) 0.4374(9) 0.1429(7) 0.058(2) Uani C 1.0
C10B 0.1364(8) 0.6293(8) 0.0707(7) 0.054(1) Uani C 1.0
C11B 0.1541(9) 0.7334(9) 0.0226(8) 0.069(2) Uani C 1.0
C12B 0.2539(10) 0.7327(10) 0.0138(8) 0.075(3) Uani C 1.0
C13B 0.3442(9) 0.6305(10) 0.0512(8) 0.070(3) Uani C 1.0
C14B 0.3265(8) 0.5305(9) 0.0967(7) 0.059(2) Uani C 1.0
C15B 0.2256(7) 0.5238(8) 0.1085(7) 0.050(1) Uani C 1.0
C16B 0.2033(7) 0.4228(8) 0.1506(7) 0.048(1) Uani C 1.0
C17B -0.0260(7) 0.2805(8) 0.5040(7) 0.055(1) Uani C 1.0
C18B 0.0210(8) 0.1802(9) 0.5957(8) 0.070(2) Uani C 1.0
C19B 0.0163(9) 0.1913(11) 0.6854(8) 0.078(3) Uani C 1.0
C20B -0.0357(8) 0.2988(11) 0.6913(8) 0.073(2) Uani C 1.0
C21B -0.0816(8) 0.3938(9) 0.6046(8) 0.063(1) Uani C 1.0
C22B -0.0764(7) 0.3875(9) 0.5063(7) 0.053(1) Uani C 1.0
C23B -0.1163(7) 0.4822(8) 0.4142(7) 0.051(1) Uani C 1.0
C1T 0.5277(21) -0.0358(18) 0.5154(13) 0.133(9) Uani C 0.5
C2T 0.4233(25) -0.0252(27) 0.5322(16) 0.174(9) Uani C 0.5
C3T 0.3530(19) 0.0837(30) 0.4927(21) 0.187(9) Uani C 0.5
C4T 0.3786(24) 0.1808(36) 0.4388(21) 0.156(9) Uani C 0.5
C5T 0.4867(21) 0.1579(19) 0.4273(15) 0.101(8) Uani C 0.5
C6T 0.5638(18) 0.0528(20) 0.4635(15) 0.097(9) Uani C 0.5
C7T 0.6137(21) -0.1494(21) 0.5499(14) 0.188(9) Uani C 0.25
F1T 0.6600(27) -0.1735(23) 0.4731(21) 0.189(9) Uani F 0.25
F2T 0.5784(35) -0.2307(24) 0.6067(25) 0.260(9) Uani F 0.25
F3T 0.6877(29) -0.1580(30) 0.6043(29) 0.236(9) Uani F 0.25
C7T' 0.6082(21) -0.1518(21) 0.5607(14) 0.193(9) Uani C 0.25
F1T' 0.6249(35) -0.1845(28) 0.6583(17) 0.259(9) Uani F 0.25
F2T' 0.6993(22) -0.1580(30) 0.5175(27) 0.205(9) Uani F 0.25
F3T' 0.5815(34) -0.2284(22) 0.5525(26) 0.240(9) Uani F 0.25
HC1A 0.8380 0.0315 0.6372 0.069 Uani H 1.0
H1C4A 0.6469 0.3007 0.7751 0.064 Uani H 1.0
H2C4A 0.7752 0.2649 0.7668 0.072 Uani H 1.0
HC5A 0.7471 0.1062 0.8898 0.068 Uani H 1.0
H1C8A 0.6554 0.0467 0.6233 0.058 Uani H 1.0
H2C8A 0.7251 -0.0644 0.7213 0.064 Uani H 1.0
H1C9A 0.8809 0.0688 0.7682 0.075 Uani H 1.0
H2C9A 0.8322 -0.0323 0.8239 0.071 Uani H 1.0
HC12A 0.6134 0.4871 0.1879 0.064 Uani H 1.0
HC13A 0.5638 0.6408 0.2413 0.062 Uani H 1.0
HC16A 0.6453 0.4558 0.5984 0.063 Uani H 1.0
HC19A 0.2293 0.1795 1.0072 0.079 Uani H 1.0
HC20A 0.1948 0.0829 0.9181 0.075 Uani H 1.0
HC23A 0.5027 -0.0005 0.7296 0.057 Uani H 1.0
HC1B -0.1381 0.6091 0.0684 0.064 Uani H 1.0
H1C4B 0.1246 0.2611 0.2620 0.056 Uani H 1.0
H2C4B 0.0924 0.2861 0.1468 0.061 Uani H 1.0
HC5B -0.0532 0.2667 0.2456 0.064 Uani H 1.0
H1C8B -0.1238 0.6356 0.2213 0.058 Uani H 1.0
H2C8B -0.2230 0.5990 0.2184 0.063 Uani H 1.0
H1C9B -0.0897 0.4261 0.0780 0.065 Uani H 1.0
H2C9B -0.1851 0.4435 0.1576 0.066 Uani H 1.0
HC12B 0.2648 0.8072 -0.0206 0.091 Uani H 1.0
HC13B 0.4174 0.6320 0.0446 0.080 Uani H 1.0
HC16B 0.2629 0.3472 0.1763 0.054 Uani H 1.0
HC19B 0.0503 0.1223 0.7489 0.094 Uani H 1.0
HC20B -0.0388 0.3049 0.7584 0.084 Uani H 1.0
HC23B -0.1539 0.5595 0.4146 0.058 Uani H 1.0
HC2T 0.4011 -0.0924 0.5705 0.228 Uani H 0.5
HC3T 0.2763 0.0952 0.5032 0.261 Uani H 0.5
HC4T 0.3242 0.2598 0.4109 0.208 Uani H 0.5
HC5T 0.5096 0.2247 0.3892 0.102 Uani H 0.5
HC6T 0.6407 0.0407 0.4534 0.107 Uani H 0.5

loop_
_atom_site_aniso_label
_atom_site_aniso_U_11
_atom_site_aniso_U_22
_atom_site_aniso_U_33
_atom_site_aniso_U_12
_atom_site_aniso_U_13
_atom_site_aniso_U_23
_atom_site_aniso_type_symbol
Br1A 0.0804(9) 0.0711(8) 0.0702(8) -0.0298(7) 0.0070(7) -0.0316(7) Br
Br2A 0.0663(8) 0.0480(7) 0.109(1) -0.0208(6) -0.0039(7) -0.0267(7) Br
Br3A 0.124(1) 0.0649(8) 0.0782(9) -0.0339(8) 0.0273(8) -0.0374(7) Br
Br4A 0.112(1) 0.152(1) 0.088(1) -0.091(1) 0.0118(9) -0.0485(9) Br
N1A 0.049(2) 0.045(1) 0.057(2) -0.015(1) 0.003(1) -0.013(1) N
N2A 0.058(2) 0.049(2) 0.054(2) -0.024(2) 0.002(1) -0.016(1) N
C1A 0.046(2) 0.047(2) 0.063(2) -0.012(2) 0.003(1) -0.007(1) C
C2A 0.044(2) 0.046(1) 0.056(1) -0.015(1) -0.001(1) -0.010(1) C
C3A 0.052(2) 0.050(2) 0.054(1) -0.024(2) -0.003(1) -0.011(1) C
C4A 0.068(2) 0.064(3) 0.054(2) -0.039(2) -0.004(2) -0.012(1) C
C5A 0.055(2) 0.062(2) 0.055(1) -0.030(2) -0.006(1) -0.007(1) C
C6A 0.047(2) 0.047(2) 0.053(1) -0.020(1) -0.002(1) -0.012(1) C
C7A 0.045(2) 0.041(2) 0.055(2) -0.015(1) 0.000(1) -0.013(1) C
C8A 0.054(2) 0.041(2) 0.061(2) -0.014(2) 0.007(1) -0.013(1) C
C9A 0.045(2) 0.062(2) 0.063(2) -0.020(2) -0.004(1) 0.001(2) C
C10A 0.046(2) 0.046(2) 0.054(2) -0.017(1) -0.001(1) -0.012(1) C
C11A 0.056(3) 0.054(3) 0.054(2) -0.025(2) 0.002(1) -0.014(2) C
C12A 0.052(3) 0.058(4) 0.054(2) -0.026(3) -0.003(1) -0.009(2) C
C13A 0.046(3) 0.050(3) 0.059(2) -0.019(2) -0.003(2) -0.006(2) C
C14A 0.051(3) 0.045(2) 0.060(2) -0.018(2) 0.000(2) -0.009(2) C
C15A 0.048(2) 0.044(2) 0.055(2) -0.018(2) -0.002(1) -0.011(1) C
C16A 0.058(2) 0.048(2) 0.056(2) -0.025(2) -0.001(2) -0.013(1) C
C17A 0.050(2) 0.044(2) 0.056(2) -0.017(1) 0.003(1) -0.014(1) C
C18A 0.064(2) 0.048(3) 0.063(2) -0.018(2) 0.012(2) -0.016(2) C
C19A 0.055(2) 0.052(4) 0.068(2) -0.012(2) 0.012(2) -0.009(2) C
C20A 0.045(2) 0.059(4) 0.064(2) -0.016(2) 0.000(2) -0.001(2) C
C21A 0.047(2) 0.056(2) 0.057(2) -0.022(2) -0.005(1) -0.005(1) C
C22A 0.044(2) 0.045(1) 0.054(1) -0.017(1) -0.002(1) -0.010(1) C
C23A 0.050(2) 0.044(2) 0.054(2) -0.020(1) -0.001(1) -0.013(1) C
Br1B 0.111(1) 0.0655(9) 0.153(2) -0.0317(8) 0.016(1) -0.0150(9) Br
Br2B 0.0522(8) 0.121(1) 0.113(1) -0.0273(8) -0.0017(7) -0.0541(9) Br
Br3B 0.094(1) 0.0760(9) 0.093(1) -0.0186(8) -0.0120(8) -0.0112(8) Br
Br4B 0.0705(9) 0.146(1) 0.090(1) -0.0458(8) 0.0244(7) -0.0860(9) Br
N1B 0.050(2) 0.059(3) 0.049(1) -0.020(2) 0.008(1) -0.021(2) N
N2B 0.055(2) 0.062(2) 0.050(1) -0.027(1) 0.011(1) -0.024(1) N
C1B 0.041(2) 0.076(3) 0.044(1) -0.021(2) 0.005(1) -0.025(2) C
C2B 0.042(2) 0.061(3) 0.043(1) -0.020(2) 0.005(1) -0.024(1) C
C3B 0.042(2) 0.059(2) 0.045(1) -0.021(2) 0.007(1) -0.028(1) C
C4B 0.055(2) 0.063(2) 0.055(2) -0.028(2) 0.015(1) -0.035(2) C
C5B 0.057(2) 0.074(3) 0.052(1) -0.036(2) 0.015(1) -0.037(2) C
C6B 0.047(2) 0.063(2) 0.046(1) -0.026(1) 0.009(1) -0.028(1) C
C7B 0.041(2) 0.063(2) 0.044(1) -0.021(2) 0.007(1) -0.028(1) C
C8B 0.042(2) 0.068(3) 0.048(2) -0.015(2) 0.006(1) -0.025(2) C
C9B 0.051(2) 0.097(4) 0.047(1) -0.040(3) 0.012(1) -0.038(2) C
C10B 0.056(2) 0.064(2) 0.050(1) -0.029(2) 0.011(1) -0.026(2) C
C11B 0.081(3) 0.071(2) 0.065(2) -0.042(2) 0.022(3) -0.029(3) C
C12B 0.093(4) 0.093(4) 0.068(3) -0.063(4) 0.028(3) -0.040(3) C
C13B 0.074(3) 0.112(5) 0.056(3) -0.063(4) 0.022(2) -0.044(3) C
C14B 0.053(2) 0.095(4) 0.047(2) -0.041(2) 0.012(2) -0.036(2) C
C15B 0.047(2) 0.071(2) 0.045(1) -0.029(2) 0.009(1) -0.030(1) C
C16B 0.041(2) 0.063(2) 0.045(1) -0.020(2) 0.007(1) -0.028(1) C
C17B 0.050(2) 0.072(2) 0.045(1) -0.027(2) 0.007(1) -0.022(1) C
C18B 0.061(3) 0.084(2) 0.050(2) -0.029(3) 0.007(1) -0.013(2) C
C19B 0.059(4) 0.115(4) 0.045(2) -0.038(4) 0.005(1) -0.015(2) C
C20B 0.056(5) 0.131(6) 0.044(2) -0.049(4) 0.010(2) -0.035(2) C
C21B 0.052(4) 0.108(4) 0.048(2) -0.043(3) 0.013(2) -0.042(2) C
C22B 0.046(2) 0.079(2) 0.044(1) -0.030(2) 0.009(1) -0.031(2) C
C23B 0.044(2) 0.070(2) 0.048(2) -0.024(2) 0.010(1) -0.033(2) C
C1T 0.247(9) 0.138(9) 0.072(9) -0.123(9) 0.017(9) -0.053(9) C
C2T 0.296(9) 0.253(9) 0.116(9) -0.217(9) 0.094(9) -0.125(9) C
C3T 0.195(9) 0.307(9) 0.190(9) -0.174(9) 0.115(9) -0.179(9) C
C4T 0.130(9) 0.213(9) 0.181(9) -0.074(9) 0.070(9) -0.140(9) C
C5T 0.123(9) 0.119(9) 0.096(9) -0.058(9) 0.028(9) -0.071(9) C
C6T 0.146(9) 0.106(9) 0.069(9) -0.065(9) -0.003(9) -0.042(9) C
C7T 0.370(9) 0.114(9) 0.085(9) -0.101(9) -0.043(9) -0.017(9) C
F1T 0.322(9) 0.085(9) 0.117(9) -0.034(9) -0.052(9) -0.021(9) F
F2T 0.594(9) 0.156(9) 0.084(9) -0.209(9) -0.012(9) -0.026(9) F
F3T 0.403(9) 0.143(9) 0.114(9) -0.073(9) -0.115(9) 0.004(9) F
C7T' 0.387(9) 0.120(9) 0.083(9) -0.113(9) -0.040(9) -0.018(9) C
F1T' 0.548(9) 0.162(9) 0.085(9) -0.174(9) -0.069(9) -0.002(9) F
F2T' 0.305(9) 0.107(9) 0.132(9) -0.012(9) -0.095(9) -0.011(9) F
F3T' 0.536(9) 0.136(9) 0.089(9) -0.176(9) -0.005(9) -0.030(9) F

loop_
_geom_angle_atom_site_label_1
_geom_angle_atom_site_label_2
_geom_angle_atom_site_label_3
_geom_angle
_geom_angle_site_symmetry_1
_geom_angle_site_symmetry_2
_geom_angle_site_symmetry_3
_geom_angle_publ_flag
C2A N1A C10A 119.6(8) 1_555 1_555 1_555 no
C6A N2A C17A 118.8(9) 1_555 1_555 1_555 no
C2A C1A C8A 110.0(8) 1_555 1_555 1_555 no
C2A C1A C9A 112.6(9) 1_555 1_555 1_555 no
C8A C1A C9A 107.1(8) 1_555 1_555 1_555 no
N1A C2A C1A 116.0(9) 1_555 1_555 1_555 no
N1A C2A C3A 122.2(8) 1_555 1_555 1_555 no
C1A C2A C3A 121.8(9) 1_555 1_555 1_555 no
C2A C3A C4A 121.3(8) 1_555 1_555 1_555 no
C2A C3A C16A 119.6(9) 1_555 1_555 1_555 no
C4A C3A C16A 119.1(9) 1_555 1_555 1_555 no
C3A C4A C5A 111.1(8) 1_555 1_555 1_555 no
C4A C5A C6A 111.1(8) 1_555 1_555 1_555 no
C4A C5A C9A 110.2(8) 1_555 1_555 1_555 no
C6A C5A C9A 111.2(8) 1_555 1_555 1_555 no
N2A C6A C5A 116.1(9) 1_555 1_555 1_555 no
N2A C6A C7A 122.8(9) 1_555 1_555 1_555 no
C5A C6A C7A 121.2(9) 1_555 1_555 1_555 no
C6A C7A C8A 120.9(9) 1_555 1_555 1_555 no
C6A C7A C23A 118.2(9) 1_555 1_555 1_555 no
C8A C7A C23A 120.9(9) 1_555 1_555 1_555 no
C1A C8A C7A 113.8(8) 1_555 1_555 1_555 no
C1A C9A C5A 107.4(8) 1_555 1_555 1_555 no
N1A C10A C11A 120.2(9) 1_555 1_555 1_555 no
N1A C10A C15A 122.1(9) 1_555 1_555 1_555 no
C11A C10A C15A 117.7(8) 1_555 1_555 1_555 no
Br1A C11A C10A 119.6(7) 1_555 1_555 1_555 no
Br1A C11A C12A 118.4(8) 1_555 1_555 1_555 no
C10A C11A C12A 122.0(9) 1_555 1_555 1_555 no
C11A C12A C13A 119.7(10) 1_555 1_555 1_555 no
C12A C13A C14A 120.4(9) 1_555 1_555 1_555 no
Br2A C14A C13A 118.6(7) 1_555 1_555 1_555 no
Br2A C14A C15A 120.1(8) 1_555 1_555 1_555 no
C13A C14A C15A 121.2(9) 1_555 1_555 1_555 no
C10A C15A C14A 118.9(9) 1_555 1_555 1_555 no
C10A C15A C16A 116.9(8) 1_555 1_555 1_555 no
C14A C15A C16A 124.2(9) 1_555 1_555 1_555 no
C3A C16A C15A 119.5(9) 1_555 1_555 1_555 no
N2A C17A C18A 119.6(10) 1_555 1_555 1_555 no
N2A C17A C22A 122.7(9) 1_555 1_555 1_555 no
C18A C17A C22A 117.8(9) 1_555 1_555 1_555 no
Br3A C18A C17A 119.0(8) 1_555 1_555 1_555 no
Br3A C18A C19A 119.6(8) 1_555 1_555 1_555 no
C17A C18A C19A 121.4(10) 1_555 1_555 1_555 no
C18A C19A C20A 120.6(10) 1_555 1_555 1_555 no
C19A C20A C21A 119.0(10) 1_555 1_555 1_555 no
Br4A C21A C20A 117.6(8) 1_555 1_555 1_555 no
Br4A C21A C22A 119.9(8) 1_555 1_555 1_555 no
C20A C21A C22A 122.4(10) 1_555 1_555 1_555 no
C17A C22A C21A 118.7(9) 1_555 1_555 1_555 no
C17A C22A C23A 116.7(9) 1_555 1_555 1_555 no
C21A C22A C23A 124.6(10) 1_555 1_555 1_555 no
C7A C23A C22A 120.9(9) 1_555 1_555 1_555 no
C2B N1B C10B 120.1(8) 1_555 1_555 1_555 no
C6B N2B C17B 119.0(8) 1_555 1_555 1_555 no
C2B C1B C8B 109.9(8) 1_555 1_555 1_555 no
C2B C1B C9B 112.2(8) 1_555 1_555 1_555 no
C8B C1B C9B 110.0(8) 1_555 1_555 1_555 no
N1B C2B C1B 117.5(8) 1_555 1_555 1_555 no
N1B C2B C3B 122.3(8) 1_555 1_555 1_555 no
C1B C2B C3B 120.3(8) 1_555 1_555 1_555 no
C2B C3B C4B 121.1(8) 1_555 1_555 1_555 no
C2B C3B C16B 118.1(8) 1_555 1_555 1_555 no
C4B C3B C16B 120.8(8) 1_555 1_555 1_555 no
C3B C4B C5B 112.6(8) 1_555 1_555 1_555 no
C4B C5B C6B 109.5(8) 1_555 1_555 1_555 no
C4B C5B C9B 108.7(8) 1_555 1_555 1_555 no
C6B C5B C9B 110.6(8) 1_555 1_555 1_555 no
N2B C6B C5B 114.9(8) 1_555 1_555 1_555 no
N2B C6B C7B 122.5(9) 1_555 1_555 1_555 no
C5B C6B C7B 122.6(9) 1_555 1_555 1_555 no
C6B C7B C8B 120.6(8) 1_555 1_555 1_555 no
C6B C7B C23B 118.0(9) 1_555 1_555 1_555 no
C8B C7B C23B 121.5(9) 1_555 1_555 1_555 no
C1B C8B C7B 112.0(8) 1_555 1_555 1_555 no
C1B C9B C5B 108.9(8) 1_555 1_555 1_555 no
N1B C10B C11B 118.8(9) 1_555 1_555 1_555 no
N1B C10B C15B 122.0(8) 1_555 1_555 1_555 no
C11B C10B C15B 119.2(9) 1_555 1_555 1_555 no
Br1B C11B C10B 120.9(8) 1_555 1_555 1_555 no
Br1B C11B C12B 119.3(8) 1_555 1_555 1_555 no
C10B C11B C12B 119.8(11) 1_555 1_555 1_555 no
C11B C12B C13B 122.9(10) 1_555 1_555 1_555 no
C12B C13B C14B 117.0(10) 1_555 1_555 1_555 no
Br2B C14B C13B 117.2(8) 1_555 1_555 1_555 no
Br2B C14B C15B 118.9(7) 1_555 1_555 1_555 no
C13B C14B C15B 123.8(10) 1_555 1_555 1_555 no
C10B C15B C14B 117.4(9) 1_555 1_555 1_555 no
C10B C15B C16B 116.5(8) 1_555 1_555 1_555 no
C14B C15B C16B 126.0(9) 1_555 1_555 1_555 no
C3B C16B C15B 120.9(8) 1_555 1_555 1_555 no
N2B C17B C18B 117.6(9) 1_555 1_555 1_555 no
N2B C17B C22B 121.2(9) 1_555 1_555 1_555 no
C18B C17B C22B 121.3(10) 1_555 1_555 1_555 no
Br3B C18B C17B 120.6(8) 1_555 1_555 1_555 no
Br3B C18B C19B 120.5(9) 1_555 1_555 1_555 no
C17B C18B C19B 118.9(11) 1_555 1_555 1_555 no
C18B C19B C20B 121.6(10) 1_555 1_555 1_555 no
C19B C20B C21B 119.5(10) 1_555 1_555 1_555 no
Br4B C21B C20B 118.4(8) 1_555 1_555 1_555 no
Br4B C21B C22B 120.3(8) 1_555 1_555 1_555 no
C20B C21B C22B 121.2(10) 1_555 1_555 1_555 no
C17B C22B C21B 117.5(9) 1_555 1_555 1_555 no
C17B C22B C23B 118.6(9) 1_555 1_555 1_555 no
C21B C22B C23B 123.9(10) 1_555 1_555 1_555 no
C7B C23B C22B 120.8(9) 1_555 1_555 1_555 no
C2T C1T C6T 125.7(22) 1_555 1_555 1_555 no
C2T C1T C7T 121.2(18) 1_555 1_555 1_555 no
C2T C1T C7T' 117.2(18) 1_555 1_555 1_555 no
C6T C1T C7T 113.1(18) 1_555 1_555 1_555 no
C6T C1T C7T' 117.1(18) 1_555 1_555 1_555 no
C1T C2T C3T 114.7(19) 1_555 1_555 1_555 no
C2T C3T C4T 125.6(27) 1_555 1_555 1_555 no
C3T C4T C5T 113.8(34) 1_555 1_555 1_555 no
C4T C5T C6T 125.6(26) 1_555 1_555 1_555 no
C1T C6T C5T 114.7(19) 1_555 1_555 1_555 no
C1T C7T F1T 112.3(15) 1_555 1_555 1_555 no
C1T C7T F2T 111.6(20) 1_555 1_555 1_555 no
C1T C7T F3T 112.7(21) 1_555 1_555 1_555 no
F1T C7T F2T 106.6(14) 1_555 1_555 1_555 no
C1T C7T' F1T' 111.6(21) 1_555 1_555 1_555 no
C1T C7T' F2T' 112.1(21) 1_555 1_555 1_555 no
C1T C7T' F3T' 112.9(17) 1_555 1_555 1_555 no

loop_
_geom_bond_atom_site_label_1
_geom_bond_atom_site_label_2
_geom_bond_distance
_geom_bond_site_symmetry_1
_geom_bond_site_symmetry_2
_geom_bond_publ_flag
Br1A C11A 1.895(10) 1_555 1_555 no
Br2A C14A 1.885(10) 1_555 1_555 no
Br3A C18A 1.891(11) 1_555 1_555 no
Br4A C21A 1.899(11) 1_555 1_555 no
N1A C2A 1.311(11) 1_555 1_555 no
N1A C10A 1.363(10) 1_555 1_555 no
N2A C6A 1.333(11) 1_555 1_555 no
N2A C17A 1.356(11) 1_555 1_555 no
C1A C2A 1.507(12) 1_555 1_555 no
C1A C8A 1.542(12) 1_555 1_555 no
C1A C9A 1.539(14) 1_555 1_555 no
C2A C3A 1.412(12) 1_555 1_555 no
C3A C4A 1.537(13) 1_555 1_555 no
C3A C16A 1.366(11) 1_555 1_555 no
C4A C5A 1.524(12) 1_555 1_555 no
C5A C6A 1.517(12) 1_555 1_555 no
C5A C9A 1.534(13) 1_555 1_555 no
C6A C7A 1.426(12) 1_555 1_555 no
C7A C8A 1.494(13) 1_555 1_555 no
C7A C23A 1.365(11) 1_555 1_555 no
C10A C11A 1.414(13) 1_555 1_555 no
C10A C15A 1.418(12) 1_555 1_555 no
C11A C12A 1.359(12) 1_555 1_555 no
C12A C13A 1.402(13) 1_555 1_555 no
C13A C14A 1.353(13) 1_555 1_555 no
C14A C15A 1.418(12) 1_555 1_555 no
C15A C16A 1.418(12) 1_555 1_555 no
C17A C18A 1.415(13) 1_555 1_555 no
C17A C22A 1.422(12) 1_555 1_555 no
C18A C19A 1.361(13) 1_555 1_555 no
C19A C20A 1.405(14) 1_555 1_555 no
C20A C21A 1.355(13) 1_555 1_555 no
C21A C22A 1.400(12) 1_555 1_555 no
C22A C23A 1.417(12) 1_555 1_555 no
Br1B C11B 1.853(11) 1_555 1_555 no
Br2B C14B 1.910(10) 1_555 1_555 no
Br3B C18B 1.850(11) 1_555 1_555 no
Br4B C21B 1.873(11) 1_555 1_555 no
N1B C2B 1.319(10) 1_555 1_555 no
N1B C10B 1.344(11) 1_555 1_555 no
N2B C6B 1.339(10) 1_555 1_555 no
N2B C17B 1.360(11) 1_555 1_555 no
C1B C2B 1.527(12) 1_555 1_555 no
C1B C8B 1.520(12) 1_555 1_555 no
C1B C9B 1.507(13) 1_555 1_555 no
C2B C3B 1.429(11) 1_555 1_555 no
C3B C4B 1.518(12) 1_555 1_555 no
C3B C16B 1.371(11) 1_555 1_555 no
C4B C5B 1.535(12) 1_555 1_555 no
C5B C6B 1.519(12) 1_555 1_555 no
C5B C9B 1.522(13) 1_555 1_555 no
C6B C7B 1.410(11) 1_555 1_555 no
C7B C8B 1.514(12) 1_555 1_555 no
C7B C23B 1.353(12) 1_555 1_555 no
C10B C11B 1.414(12) 1_555 1_555 no
C10B C15B 1.438(12) 1_555 1_555 no
C11B C12B 1.351(14) 1_555 1_555 no
C12B C13B 1.421(15) 1_555 1_555 no
C13B C14B 1.362(13) 1_555 1_555 no
C14B C15B 1.401(12) 1_555 1_555 no
C15B C16B 1.407(12) 1_555 1_555 no
C17B C18B 1.441(13) 1_555 1_555 no
C17B C22B 1.392(12) 1_555 1_555 no
C18B C19B 1.357(14) 1_555 1_555 no
C19B C20B 1.423(15) 1_555 1_555 no
C20B C21B 1.368(13) 1_555 1_555 no
C21B C22B 1.447(12) 1_555 1_555 no
C22B C23B 1.396(12) 1_555 1_555 no
C1T C2T 1.377(11) 1_555 1_555 no
C1T C6T 1.377(11) 1_555 1_555 no
C1T C7T 1.482(22) 1_555 1_555 no
C1T C7T' 1.476(23) 1_555 1_555 no
C2T C3T 1.356(20) 1_555 1_555 no
C3T C4T 1.392(17) 1_555 1_555 no
C4T C5T 1.392(17) 1_555 1_555 no
C5T C6T 1.356(20) 1_555 1_555 no
C7T F1T 1.303(16) 1_555 1_555 no
